data_7022788
loop_
_publ_author_name
'Liu, Qing-Xiang'
'Wei, Qing'
'Zhao, Xiao-Jun'
'Wang, Hong'
'Li, Shu-Juan'
'Wang, Xiu-Guang'

_publ_section_title
;
 Cobalt(II), copper(II), zinc(II) and cadmium(II) complexes based on
 dibenzimidazolyl bidentate ligands with alkanyl linkers: crystal
 structure, weak interactions and conformations.
;
_journal_issue 16
_journal_name_full 'Dalton transactions (Cambridge, England : 2003)'
_journal_page_first 5902
_journal_page_last 5915
_journal_paper_doi 10.1039/c3dt33013c
_journal_volume 42
_journal_year 2013
_chemical_formula_sum 'C37 H52 Co N10 O14'
_chemical_formula_weight 919.82
_chemical_name_systematic
;
?
;
_space_group_IT_number 13
_symmetry_cell_setting monoclinic
_symmetry_space_group_name_Hall '-P 2yac'
_symmetry_space_group_name_H-M 'P 1 2/n 1'
_atom_sites_solution_hydrogens geom
_atom_sites_solution_primary direct
_atom_sites_solution_secondary difmap
_audit_creation_method SHELXL-97
_cell_angle_alpha 90.00
_cell_angle_beta 97.863(3)
_cell_angle_gamma 90.00
_cell_formula_units_Z 2
_cell_length_a 15.226(3)
_cell_length_b 9.6015(16)
_cell_length_c 16.916(3)
_cell_measurement_reflns_used 3190
_cell_measurement_temperature 296(2)
_cell_measurement_theta_max 24.74
_cell_measurement_theta_min 2.43
_cell_volume 2449.7(8)
_computing_cell_refinement 'Bruker SMART'
_computing_data_collection 'Bruker SMART'
_computing_data_reduction 'Bruker SAINT'
_computing_molecular_graphics 'Bruker SHELXTL'
_computing_publication_material 'Bruker SHELXTL'
_computing_structure_refinement 'SHELXL-97 (Sheldrick, 1997)'
_computing_structure_solution 'SHELXS-97 (Sheldrick, 1990)'
_diffrn_ambient_temperature 296(2)
_diffrn_measured_fraction_theta_full 0.999
_diffrn_measured_fraction_theta_max 0.999
_diffrn_measurement_device_type 'CCD area detector'
_diffrn_measurement_method 'phi and omega scans'
_diffrn_radiation_monochromator graphite
_diffrn_radiation_source 'fine-focus sealed tube'
_diffrn_radiation_type MoK\a
_diffrn_radiation_wavelength 0.71073
_diffrn_reflns_av_R_equivalents 0.0291
_diffrn_reflns_av_sigmaI/netI 0.0339
_diffrn_reflns_limit_h_max 18
_diffrn_reflns_limit_h_min -18
_diffrn_reflns_limit_k_max 11
_diffrn_reflns_limit_k_min -10
_diffrn_reflns_limit_l_max 15
_diffrn_reflns_limit_l_min -20
_diffrn_reflns_number 12138
_diffrn_reflns_theta_full 25.03
_diffrn_reflns_theta_max 25.03
_diffrn_reflns_theta_min 1.69
_exptl_absorpt_coefficient_mu 0.418
_exptl_absorpt_correction_T_max 0.9211
_exptl_absorpt_correction_T_min 0.8920
_exptl_absorpt_correction_type multi-scan
_exptl_absorpt_process_details sadabs
_exptl_crystal_colour red
_exptl_crystal_density_diffrn 1.247
_exptl_crystal_density_meas ?
_exptl_crystal_density_method 'not measured'
_exptl_crystal_description block
_exptl_crystal_F_000 966
_exptl_crystal_size_max 0.28
_exptl_crystal_size_mid 0.22
_exptl_crystal_size_min 0.20
_refine_diff_density_max 1.155
_refine_diff_density_min -0.503
_refine_diff_density_rms 0.132
_refine_ls_extinction_method none
_refine_ls_goodness_of_fit_ref 1.095
_refine_ls_hydrogen_treatment constr
_refine_ls_matrix_type full
_refine_ls_number_parameters 295
_refine_ls_number_reflns 4329
_refine_ls_number_restraints 7
_refine_ls_restrained_S_all 1.097
_refine_ls_R_factor_all 0.0878
_refine_ls_R_factor_gt 0.0734
_refine_ls_shift/su_max 0.000
_refine_ls_shift/su_mean 0.000
_refine_ls_structure_factor_coef Fsqd
_refine_ls_weighting_details 'calc w=1/[\s^2^(Fo^2^)+(0.1575P)^2^+2.9444P] where P=(Fo^2^+2Fc^2^)/3'
_refine_ls_weighting_scheme calc
_refine_ls_wR_factor_gt 0.2412
_refine_ls_wR_factor_ref 0.2558
_reflns_number_gt 3375
_reflns_number_total 4329
_reflns_threshold_expression >2sigma(I)
_cod_data_source_file c3dt33013c.txt
_cod_data_source_block 090531b
_cod_depositor_comments
;
The following automatic conversions were performed:

'_symmetry_cell_setting' value 'Monoclinic' changed to 'monoclinic'
according to /home/saulius/struct/CIF-dictionaries/cif_core.dic
dictionary named 'cif_core.dic' version 2.4.2 from 2011-04-26.

Automatic conversion script
Id: cif_fix_values 1891 2012-01-12 08:04:46Z andrius 

The following automatic conversions were performed:

'_exptl_crystal_density_meas' value 'none' was changed to '?' - the
value is perceived as not measured.

Automatic conversion script
Id: cif_fix_values 3008 2015-01-20 13:52:24Z robertas 
;
_cod_original_cell_volume 2449.7(7)
_cod_original_sg_symbol_H-M P2/n
_cod_database_code 7022788

loop_
_symmetry_equiv_pos_as_xyz
'x, y, z'
'-x+1/2, y, -z+1/2'
'-x, -y, -z'
'x-1/2, -y, z-1/2'

loop_
_atom_site_label
_atom_site_type_symbol
_atom_site_fract_x
_atom_site_fract_y
_atom_site_fract_z
_atom_site_U_iso_or_equiv
_atom_site_adp_type
_atom_site_occupancy
_atom_site_symmetry_multiplicity
_atom_site_calc_flag
_atom_site_refinement_flags
Co1 Co 0.7500 0.66185(8) 0.7500 0.0339(3) Uani 1 2 d S
O1 O 0.7500 0.8900(5) 0.7500 0.0538(12) Uani 1 2 d S
H1A H 0.7898 0.9412 0.7344 0.081 Uiso 1 1 d R
O2 O 0.7500 0.4467(4) 0.7500 0.0468(11) Uani 1 2 d S
H2A H 0.7168 0.3957 0.7174 0.070 Uiso 1 1 d R
O3 O 0.6554(5) 0.2160(7) 0.9359(4) 0.119(2) Uani 1 1 d .
O4 O 0.7117(4) 0.1414(7) 1.0503(4) 0.1112(19) Uani 1 1 d .
O5 O 0.7499(4) 0.0576(8) 0.9444(5) 0.137(3) Uani 1 1 d .
O6 O 0.1124(3) 0.9304(4) 0.2779(3) 0.0729(11) Uani 1 1 d .
H6A H 0.0616 0.9685 0.2706 0.109 Uiso 1 1 d R
H6B H 0.1208 0.9084 0.3270 0.109 Uiso 1 1 d R
O7 O 0.3433(3) 0.7510(4) 0.3405(2) 0.0660(10) Uani 1 1 d .
H7A H 0.3031 0.7920 0.3619 0.099 Uiso 1 1 d R
H7B H 0.3642 0.8129 0.3124 0.099 Uiso 1 1 d R
O8 O 0.9429(5) 0.0252(10) 0.2367(5) 0.070(2) Uani 0.50 1 d PD
O9 O 0.3127(8) 0.1027(15) 0.6215(7) 0.120(4) Uani 0.50 1 d P
N1 N 0.6546(2) 0.6675(4) 0.6430(2) 0.0393(8) Uani 1 1 d .
N2 N 0.5376(2) 0.7444(4) 0.5613(2) 0.0434(9) Uani 1 1 d .
N3 N 0.8540(2) 0.6726(4) 0.6777(2) 0.0392(8) Uani 1 1 d .
N4 N 0.9186(3) 0.7416(4) 0.5737(2) 0.0467(9) Uani 1 1 d .
N5 N 0.7059(4) 0.1381(7) 0.9779(4) 0.0762(15) Uani 1 1 d .
C1 C 0.5836(3) 0.7476(5) 0.6348(3) 0.0420(10) Uani 1 1 d .
H1 H 0.5669 0.8012 0.6760 0.050 Uiso 1 1 calc R
C2 C 0.6551(3) 0.6065(4) 0.5691(2) 0.0381(9) Uani 1 1 d .
C3 C 0.7139(3) 0.5120(5) 0.5423(3) 0.0460(11) Uani 1 1 d .
C4 C 0.6959(4) 0.4708(5) 0.4633(3) 0.0544(12) Uani 1 1 d .
H4 H 0.7345 0.4092 0.4433 0.065 Uiso 1 1 calc R
C5 C 0.6230(4) 0.5176(6) 0.4134(3) 0.0621(14) Uani 1 1 d .
H5 H 0.6137 0.4860 0.3609 0.075 Uiso 1 1 calc R
C6 C 0.5631(4) 0.6096(6) 0.4385(3) 0.0558(13) Uani 1 1 d .
H6 H 0.5133 0.6398 0.4049 0.067 Uiso 1 1 calc R
C7 C 0.5815(3) 0.6544(4) 0.5165(3) 0.0425(10) Uani 1 1 d .
C8 C 0.4557(3) 0.8225(5) 0.5319(3) 0.0539(13) Uani 1 1 d .
H8A H 0.4295 0.8572 0.5772 0.065 Uiso 1 1 calc R
H8B H 0.4134 0.7597 0.5023 0.065 Uiso 1 1 calc R
C9 C 0.4733(4) 0.9448(6) 0.4784(4) 0.0646(15) Uani 1 1 d .
H9A' H 0.5038 0.9108 0.4355 0.078 Uiso 1 1 calc R
H9B' H 0.4170 0.9837 0.4546 0.078 Uiso 1 1 calc R
C10 C 0.8518(3) 0.7607(5) 0.6172(3) 0.0434(10) Uani 1 1 d .
H10 H 0.8084 0.8288 0.6059 0.052 Uiso 1 1 calc R
C11 C 0.9282(3) 0.5893(5) 0.6731(3) 0.0402(10) Uani 1 1 d .
C12 C 0.9631(3) 0.4788(5) 0.7200(3) 0.0495(11) Uani 1 1 d .
H12 H 0.9365 0.4478 0.7630 0.059 Uiso 1 1 calc R
C13 C 1.0390(4) 0.4164(6) 0.7003(4) 0.0633(14) Uani 1 1 d .
H13 H 1.0629 0.3403 0.7297 0.076 Uiso 1 1 calc R
C14 C 1.0806(4) 0.4655(7) 0.6368(4) 0.0669(15) Uani 1 1 d .
H14 H 1.1329 0.4234 0.6267 0.080 Uiso 1 1 calc R
C15 C 1.0472(4) 0.5718(6) 0.5898(3) 0.0601(14) Uani 1 1 d .
H15 H 1.0748 0.6025 0.5472 0.072 Uiso 1 1 calc R
C16 C 0.9695(3) 0.6336(5) 0.6080(3) 0.0465(11) Uani 1 1 d .
C17 C 0.9374(4) 0.8298(5) 0.5075(3) 0.0563(13) Uani 1 1 d .
H17A H 0.8818 0.8609 0.4778 0.068 Uiso 1 1 calc R
H17B H 0.9681 0.7750 0.4717 0.068 Uiso 1 1 calc R
C18 C 0.9921(4) 0.9533(5) 0.5344(3) 0.0492(11) Uani 1 1 d .
H18A H 1.0487 0.9224 0.5621 0.059 Uiso 1 1 calc R
H18B H 0.9625 1.0064 0.5718 0.059 Uiso 1 1 calc R
C19 C 0.8933(11) 0.1436(15) 0.2572(10) 0.110(5) Uani 0.50 1 d PDU

loop_
_atom_site_aniso_label
_atom_site_aniso_U_11
_atom_site_aniso_U_22
_atom_site_aniso_U_33
_atom_site_aniso_U_23
_atom_site_aniso_U_13
_atom_site_aniso_U_12
Co1 0.0340(5) 0.0360(5) 0.0309(5) 0.000 0.0021(3) 0.000
O1 0.054(3) 0.040(2) 0.070(3) 0.000 0.018(2) 0.000
O2 0.051(3) 0.035(2) 0.050(3) 0.000 -0.006(2) 0.000
O3 0.123(5) 0.105(4) 0.124(5) 0.019(4) 0.006(4) -0.027(4)
O4 0.123(5) 0.128(5) 0.085(4) -0.009(3) 0.026(3) -0.037(4)
O5 0.096(4) 0.142(6) 0.177(7) -0.074(5) 0.038(4) -0.021(4)
O6 0.076(3) 0.068(3) 0.076(3) -0.003(2) 0.019(2) -0.005(2)
O7 0.080(3) 0.060(2) 0.055(2) -0.0028(17) -0.0018(19) -0.0085(19)
O8 0.037(4) 0.102(6) 0.068(5) 0.009(4) 0.001(3) 0.010(4)
O9 0.089(7) 0.167(11) 0.096(8) 0.006(8) -0.021(6) -0.051(8)
N1 0.0397(19) 0.042(2) 0.0346(19) 0.0018(15) 0.0009(15) 0.0046(16)
N2 0.038(2) 0.042(2) 0.046(2) 0.0053(16) -0.0067(16) 0.0031(16)
N3 0.0392(19) 0.040(2) 0.0381(19) 0.0040(15) 0.0057(15) 0.0013(15)
N4 0.053(2) 0.046(2) 0.043(2) 0.0111(17) 0.0136(18) -0.0022(17)
N5 0.065(3) 0.079(4) 0.088(4) -0.021(3) 0.019(3) -0.028(3)
C1 0.042(2) 0.043(2) 0.040(2) 0.0024(19) 0.0023(19) 0.0046(19)
C2 0.044(2) 0.035(2) 0.034(2) 0.0042(17) -0.0005(17) -0.0012(18)
C3 0.052(3) 0.042(2) 0.045(2) 0.001(2) 0.010(2) 0.001(2)
C4 0.066(3) 0.054(3) 0.044(3) -0.007(2) 0.009(2) 0.001(2)
C5 0.084(4) 0.059(3) 0.040(3) -0.004(2) -0.003(3) -0.004(3)
C6 0.067(3) 0.055(3) 0.040(3) 0.004(2) -0.012(2) -0.001(3)
C7 0.045(2) 0.038(2) 0.042(2) 0.0052(19) -0.0025(19) -0.0026(19)
C8 0.039(2) 0.048(3) 0.071(3) 0.009(2) -0.008(2) 0.005(2)
C9 0.059(3) 0.059(3) 0.069(4) 0.009(3) -0.017(3) 0.010(3)
C10 0.046(3) 0.041(2) 0.043(2) 0.0050(19) 0.006(2) 0.0008(19)
C11 0.037(2) 0.043(2) 0.040(2) -0.0013(19) 0.0031(18) -0.0038(18)
C12 0.048(3) 0.054(3) 0.045(3) 0.005(2) 0.000(2) 0.002(2)
C13 0.056(3) 0.064(3) 0.066(3) -0.001(3) -0.005(3) 0.014(3)
C14 0.051(3) 0.079(4) 0.072(4) -0.008(3) 0.013(3) 0.014(3)
C15 0.053(3) 0.067(3) 0.064(3) -0.003(3) 0.022(3) 0.000(3)
C16 0.046(3) 0.050(3) 0.045(3) -0.003(2) 0.012(2) -0.004(2)
C17 0.072(3) 0.058(3) 0.041(3) 0.011(2) 0.017(2) -0.006(3)
C18 0.058(3) 0.049(3) 0.044(3) 0.009(2) 0.018(2) 0.004(2)
C19 0.117(9) 0.125(9) 0.084(8) -0.002(7) 0.005(7) -0.025(8)

loop_
_atom_type_symbol
_atom_type_description
_atom_type_scat_dispersion_real
_atom_type_scat_dispersion_imag
_atom_type_scat_source
C C 0.0033 0.0016 'International Tables Vol C Tables 4.2.6.8 and 6.1.1.4'
H H 0.0000 0.0000 'International Tables Vol C Tables 4.2.6.8 and 6.1.1.4'
N N 0.0061 0.0033 'International Tables Vol C Tables 4.2.6.8 and 6.1.1.4'
O O 0.0106 0.0060 'International Tables Vol C Tables 4.2.6.8 and 6.1.1.4'
Co Co 0.3494 0.9721 'International Tables Vol C Tables 4.2.6.8 and 6.1.1.4'

loop_
_geom_angle_atom_site_label_1
_geom_angle_atom_site_label_2
_geom_angle_atom_site_label_3
_geom_angle
_geom_angle_site_symmetry_1
_geom_angle_site_symmetry_3
O2 Co1 N3 92.78(10) . 2_656
O2 Co1 N3 92.78(9) . .
N3 Co1 N3 174.45(19) 2_656 .
O2 Co1 N1 91.44(10) . 2_656
N3 Co1 N1 89.18(14) 2_656 2_656
N3 Co1 N1 90.68(14) . 2_656
O2 Co1 N1 91.44(10) . .
N3 Co1 N1 90.68(14) 2_656 .
N3 Co1 N1 89.18(14) . .
N1 Co1 N1 177.12(19) 2_656 .
O2 Co1 O1 180.000(2) . .
N3 Co1 O1 87.22(10) 2_656 .
N3 Co1 O1 87.22(10) . .
N1 Co1 O1 88.56(10) 2_656 .
N1 Co1 O1 88.56(10) . .
Co1 O1 H1A 125.3 . .
Co1 O2 H2A 125.1 . .
H6A O6 H6B 105.2 . .
H7A O7 H7B 105.1 . .
C1 N1 C2 104.9(4) . .
C1 N1 Co1 123.4(3) . .
C2 N1 Co1 131.4(3) . .
C1 N2 C7 107.0(4) . .
C1 N2 C8 127.4(4) . .
C7 N2 C8 125.5(4) . .
C10 N3 C11 105.0(4) . .
C10 N3 Co1 122.1(3) . .
C11 N3 Co1 132.5(3) . .
C10 N4 C16 107.2(4) . .
C10 N4 C17 125.5(4) . .
C16 N4 C17 127.0(4) . .
O5 N5 O4 121.3(8) . .
O5 N5 O3 117.4(8) . .
O4 N5 O3 121.3(7) . .
N1 C1 N2 113.6(4) . .
N1 C1 H1 123.2 . .
N2 C1 H1 123.2 . .
N1 C2 C3 130.9(4) . .
N1 C2 C7 109.3(4) . .
C3 C2 C7 119.8(4) . .
C4 C3 C2 116.7(4) . .
C5 C4 C3 122.4(5) . .
C5 C4 H4 118.8 . .
C3 C4 H4 118.8 . .
C4 C5 C6 122.2(5) . .
C4 C5 H5 118.9 . .
C6 C5 H5 118.9 . .
C5 C6 C7 116.0(5) . .
C5 C6 H6 122.0 . .
C7 C6 H6 122.0 . .
C6 C7 N2 132.1(4) . .
C6 C7 C2 122.9(5) . .
N2 C7 C2 105.0(4) . .
N2 C8 C9 112.3(4) . .
N2 C8 H8A 109.1 . .
C9 C8 H8A 109.1 . .
N2 C8 H8B 109.1 . .
C9 C8 H8B 109.1 . .
H8A C8 H8B 107.9 . .
C9 C9 C8 113.0(6) 3_676 .
C9 C9 H9A' 109.0 3_676 .
C8 C9 H9A' 109.0 . .
C9 C9 H9B' 109.0 3_676 .
C8 C9 H9B' 109.0 . .
H9A' C9 H9B' 107.8 . .
N3 C10 N4 113.2(4) . .
N3 C10 H10 123.4 . .
N4 C10 H10 123.4 . .
C12 C11 N3 131.1(4) . .
C12 C11 C16 120.1(4) . .
N3 C11 C16 108.8(4) . .
C13 C12 C11 117.5(5) . .
C13 C12 H12 121.3 . .
C11 C12 H12 121.3 . .
C12 C13 C14 121.3(5) . .
C12 C13 H13 119.3 . .
C14 C13 H13 119.3 . .
C15 C14 C13 122.2(5) . .
C15 C14 H14 118.9 . .
C13 C14 H14 118.9 . .
C14 C15 C16 117.0(5) . .
C14 C15 H15 121.5 . .
C16 C15 H15 121.5 . .
N4 C16 C15 132.4(5) . .
N4 C16 C11 105.8(4) . .
C15 C16 C11 121.9(5) . .
N4 C17 C18 112.8(4) . .
N4 C17 H17A 109.0 . .
C18 C17 H17A 109.0 . .
N4 C17 H17B 109.0 . .
C18 C17 H17B 109.0 . .
H17A C17 H17B 107.8 . .
C17 C18 C18 112.2(5) . 3_776
C17 C18 H18A 109.2 . .
C18 C18 H18A 109.2 3_776 .
C17 C18 H18B 109.2 . .
C18 C18 H18B 109.2 3_776 .
H18A C18 H18B 107.9 . .

loop_
_geom_bond_atom_site_label_1
_geom_bond_atom_site_label_2
_geom_bond_distance
_geom_bond_site_symmetry_2
Co1 O2 2.066(4) .
Co1 N3 2.132(4) 2_656
Co1 N3 2.132(4) .
Co1 N1 2.161(3) 2_656
Co1 N1 2.161(3) .
Co1 O1 2.191(5) .
O1 H1A 0.8500 .
O2 H2A 0.8499 .
O3 N5 1.228(8) .
O4 N5 1.216(8) .
O5 N5 1.213(8) .
O6 H6A 0.8499 .
O6 H6B 0.8500 .
O7 H7A 0.8500 .
O7 H7B 0.8500 .
O8 C19 1.433(9) .
N1 C1 1.318(6) .
N1 C2 1.381(6) .
N2 C1 1.341(6) .
N2 C7 1.381(6) .
N2 C8 1.482(6) .
N3 C10 1.324(6) .
N3 C11 1.395(6) .
N4 C10 1.347(6) .
N4 C16 1.375(6) .
N4 C17 1.463(6) .
C1 H1 0.9300 .
C2 C3 1.394(6) .
C2 C7 1.410(6) .
C3 C4 1.384(7) .
C4 C5 1.375(8) .
C4 H4 0.9300 .
C5 C6 1.378(8) .
C5 H5 0.9300 .
C6 C7 1.379(7) .
C6 H6 0.9300 .
C8 C9 1.528(8) .
C8 H8A 0.9700 .
C8 H8B 0.9700 .
C9 C9 1.468(11) 3_676
C9 H9A' 0.9700 .
C9 H9B' 0.9700 .
C10 H10 0.9300 .
C11 C12 1.386(7) .
C11 C16 1.407(6) .
C12 C13 1.382(8) .
C12 H12 0.9300 .
C13 C14 1.401(9) .
C13 H13 0.9300 .
C14 C15 1.349(8) .
C14 H14 0.9300 .
C15 C16 1.395(7) .
C15 H15 0.9300 .
C17 C18 1.485(7) .
C17 H17A 0.9700 .
C17 H17B 0.9700 .
C18 C18 1.515(9) 3_776
C18 H18A 0.9700 .
C18 H18B 0.9700 .

loop_
_geom_torsion_atom_site_label_1
_geom_torsion_atom_site_label_2
_geom_torsion_atom_site_label_3
_geom_torsion_atom_site_label_4
_geom_torsion
_geom_torsion_site_symmetry_1
_geom_torsion_site_symmetry_4
O2 Co1 N1 C1 133.0(3) . .
N3 Co1 N1 C1 40.2(4) 2_656 .
N3 Co1 N1 C1 -134.2(4) . .
N1 Co1 N1 C1 -47.0(3) 2_656 .
O1 Co1 N1 C1 -47.0(3) . .
O2 Co1 N1 C2 -54.0(4) . .
N3 Co1 N1 C2 -146.8(4) 2_656 .
N3 Co1 N1 C2 38.7(4) . .
N1 Co1 N1 C2 126.0(4) 2_656 .
O1 Co1 N1 C2 126.0(4) . .
O2 Co1 N3 C10 136.4(3) . .
N3 Co1 N3 C10 -43.6(3) 2_656 .
N1 Co1 N3 C10 -132.1(4) 2_656 .
N1 Co1 N3 C10 45.0(4) . .
O1 Co1 N3 C10 -43.6(3) . .
O2 Co1 N3 C11 -34.7(4) . .
N3 Co1 N3 C11 145.3(4) 2_656 .
N1 Co1 N3 C11 56.8(4) 2_656 .
N1 Co1 N3 C11 -126.1(4) . .
O1 Co1 N3 C11 145.3(4) . .
C2 N1 C1 N2 -0.3(5) . .
Co1 N1 C1 N2 174.3(3) . .
C7 N2 C1 N1 0.1(5) . .
C8 N2 C1 N1 -179.4(4) . .
C1 N1 C2 C3 -179.8(5) . .
Co1 N1 C2 C3 6.3(7) . .
C1 N1 C2 C7 0.3(5) . .
Co1 N1 C2 C7 -173.6(3) . .
N1 C2 C3 C4 -179.6(5) . .
C7 C2 C3 C4 0.2(7) . .
C2 C3 C4 C5 -1.2(8) . .
C3 C4 C5 C6 0.5(9) . .
C4 C5 C6 C7 1.2(8) . .
C5 C6 C7 N2 -180.0(5) . .
C5 C6 C7 C2 -2.2(8) . .
C1 N2 C7 C6 178.3(5) . .
C8 N2 C7 C6 -2.3(8) . .
C1 N2 C7 C2 0.1(5) . .
C8 N2 C7 C2 179.6(4) . .
N1 C2 C7 C6 -178.6(4) . .
C3 C2 C7 C6 1.5(7) . .
N1 C2 C7 N2 -0.3(5) . .
C3 C2 C7 N2 179.8(4) . .
C1 N2 C8 C9 105.0(6) . .
C7 N2 C8 C9 -74.4(6) . .
N2 C8 C9 C9 -67.0(8) . 3_676
C11 N3 C10 N4 -0.1(5) . .
Co1 N3 C10 N4 -173.3(3) . .
C16 N4 C10 N3 -0.4(5) . .
C17 N4 C10 N3 -174.8(4) . .
C10 N3 C11 C12 -179.2(5) . .
Co1 N3 C11 C12 -7.1(7) . .
C10 N3 C11 C16 0.6(5) . .
Co1 N3 C11 C16 172.8(3) . .
N3 C11 C12 C13 -179.7(5) . .
C16 C11 C12 C13 0.4(7) . .
C11 C12 C13 C14 1.8(8) . .
C12 C13 C14 C15 -2.7(9) . .
C13 C14 C15 C16 1.2(9) . .
C10 N4 C16 C15 -178.2(5) . .
C17 N4 C16 C15 -3.9(9) . .
C10 N4 C16 C11 0.8(5) . .
C17 N4 C16 C11 175.1(4) . .
C14 C15 C16 N4 179.9(5) . .
C14 C15 C16 C11 1.1(8) . .
C12 C11 C16 N4 179.0(4) . .
N3 C11 C16 N4 -0.9(5) . .
C12 C11 C16 C15 -1.9(7) . .
N3 C11 C16 C15 178.2(4) . .
C10 N4 C17 C18 84.9(6) . .
C16 N4 C17 C18 -88.4(6) . .
N4 C17 C18 C18 -177.7(5) . 3_776
